data_4106062
loop_
_publ_author_name
'Naruyoshi Komiya'
'Minoru Okada'
'Kanako Fukumoto'
'Daisuke Jomori'
'Takeshi Naota'

_publ_section_title
;
 Highly Phosphorescent Crystals of Vaulted
 trans-Bis(salicylaldiminato)platinum(II) Complexes
;
_journal_name_full 'Journal of the American Chemical Society'
_journal_page_first 6493
_journal_page_last 6496
_journal_paper_doi 10.1021/ja110398p
_journal_volume 133
_journal_year 2011
_chemical_formula_moiety 'C26 H34 N2 O2 Pt '
_chemical_formula_sum 'C26 H34 N2 O2 Pt'
_chemical_formula_weight 601.66
_space_group_IT_number 15
_symmetry_cell_setting monoclinic
_symmetry_Int_Tables_number 15
_symmetry_space_group_name_Hall '-C 2yc'
_symmetry_space_group_name_H-M 'C 1 2/c 1'
_cell_angle_alpha 90.0000
_cell_angle_beta 100.3910(18)
_cell_angle_gamma 90.0000
_cell_formula_units_Z 8
_cell_length_a 11.9052(7)
_cell_length_b 18.6426(12)
_cell_length_c 21.9089(12)
_cell_measurement_reflns_used 38274
_cell_measurement_temperature 113.1
_cell_measurement_theta_max 27.5
_cell_measurement_theta_min 3.0
_cell_volume 4782.8(5)
_computing_cell_refinement PROCESS-AUTO
_computing_data_collection PROCESS-AUTO
_computing_data_reduction CrystalStructure
_computing_publication_material 'CrystalStructure 3.8'
_computing_structure_refinement SHELXL
_computing_structure_solution SIR92
_diffrn_ambient_temperature 113.1
_diffrn_detector_area_resol_mean 10.00
_diffrn_measured_fraction_theta_full 0.993
_diffrn_measured_fraction_theta_max 0.993
_diffrn_measurement_device_type 'Rigaku RAXIS-RAPID'
_diffrn_measurement_method \w
_diffrn_radiation_type 'Mo K\a'
_diffrn_radiation_wavelength 0.71075
_diffrn_reflns_av_R_equivalents 0.082
_diffrn_reflns_limit_h_max 15
_diffrn_reflns_limit_h_min -15
_diffrn_reflns_limit_k_max 24
_diffrn_reflns_limit_k_min -24
_diffrn_reflns_limit_l_max 28
_diffrn_reflns_limit_l_min -28
_diffrn_reflns_number 46863
_diffrn_reflns_theta_full 27.48
_diffrn_reflns_theta_max 27.48
_exptl_absorpt_coefficient_mu 5.868
_exptl_absorpt_correction_T_max 0.556
_exptl_absorpt_correction_T_min 0.123
_exptl_absorpt_correction_type numerical
_exptl_absorpt_process_details
;
    Higashi, T. (1999). Program for Absorption Correction.
    Rigaku Corporation, Tokyo, Japan.
;
_exptl_crystal_colour orange
_exptl_crystal_density_diffrn 1.671
_exptl_crystal_description block
_exptl_crystal_F_000 2384.00
_exptl_crystal_size_max 0.30
_exptl_crystal_size_mid 0.20
_exptl_crystal_size_min 0.10
_refine_diff_density_max 1.31
_refine_diff_density_min -0.86
_refine_ls_extinction_method none
_refine_ls_goodness_of_fit_ref 1.052
_refine_ls_hydrogen_treatment refall
_refine_ls_number_parameters 281
_refine_ls_number_reflns 5463
_refine_ls_R_factor_gt 0.0219
_refine_ls_shift/su_max 0.0010
_refine_ls_structure_factor_coef Fsqd
_refine_ls_weighting_details 'w = 1/[\s^2^(Fo^2^)+(0.0000P)^2^+6.6673P] where P=(Fo^2^+2Fc^2^)/3'
_refine_ls_weighting_scheme calc
_refine_ls_wR_factor_ref 0.0515
_reflns_number_gt 5080
_reflns_number_total 5463
_reflns_threshold_expression F^2^>2.0\s(F^2^)
_cod_data_source_file ja110398p_si_007.cif
_cod_data_source_block 4e
_cod_original_formula_sum 'C26 H34 N2 O2 Pt '
_cod_database_code 4106062

loop_
_symmetry_equiv_pos_site_id
_symmetry_equiv_pos_as_xyz
1 +X,+Y,+Z
2 -X,+Y,1/2-Z
3 -X,-Y,-Z
4 +X,-Y,1/2+Z
5 1/2+X,1/2+Y,+Z
6 1/2-X,1/2+Y,1/2-Z
7 1/2-X,1/2-Y,-Z
8 1/2+X,1/2-Y,1/2+Z

loop_
_atom_site_label
_atom_site_type_symbol
_atom_site_fract_x
_atom_site_fract_y
_atom_site_fract_z
_atom_site_U_iso_or_equiv
_atom_site_adp_type
_atom_site_occupancy
_atom_site_symmetry_multiplicity
_atom_site_calc_flag
_atom_site_refinement_flags
Pt(1) Pt 0.377529(7) 0.153670(5) 0.194299(4) 0.02006(4) Uani 1.00 1 d .
O(1) O 0.44155(15) 0.24654(10) 0.17142(9) 0.0273(4) Uani 1.00 1 d .
O(2) O 0.31689(16) 0.06157(11) 0.22055(9) 0.0300(4) Uani 1.00 1 d .
N(1) N 0.48555(18) 0.09537(13) 0.15296(10) 0.0255(4) Uani 1.00 1 d .
N(2) N 0.26580(18) 0.21222(12) 0.23315(10) 0.0241(4) Uani 1.00 1 d .
C(1) C 0.5852(2) 0.19783(15) 0.11822(12) 0.0247(5) Uani 1.00 1 d .
C(2) C 0.5274(2) 0.25464(15) 0.14178(11) 0.0230(5) Uani 1.00 1 d .
C(3) C 0.5627(2) 0.32539(17) 0.13330(13) 0.0300(6) Uani 1.00 1 d .
C(4) C 0.6495(2) 0.33974(16) 0.10155(16) 0.0353(7) Uani 1.00 1 d .
C(5) C 0.7064(2) 0.28451(18) 0.07707(14) 0.0346(6) Uani 1.00 1 d .
C(6) C 0.6747(2) 0.21536(17) 0.08544(12) 0.0296(6) Uani 1.00 1 d .
C(7) C 0.5613(2) 0.12340(16) 0.12494(12) 0.0259(5) Uani 1.00 1 d .
C(8) C 0.4791(2) 0.01596(16) 0.15281(13) 0.0295(5) Uani 1.00 1 d .
C(9) C 0.3750(2) -0.01205(16) 0.10861(13) 0.0307(6) Uani 1.00 1 d .
C(10) C 0.3773(2) 0.00080(17) 0.04064(13) 0.0327(6) Uani 1.00 1 d .
C(11) C 0.2632(2) -0.01386(17) -0.00284(13) 0.0357(6) Uani 1.00 1 d .
C(12) C 0.1622(2) 0.02991(18) 0.01119(14) 0.0374(7) Uani 1.00 1 d .
C(13) C 0.1764(2) 0.11022(18) 0.00692(13) 0.0357(6) Uani 1.00 1 d .
C(14) C 0.0922(2) 0.15310(18) 0.03753(16) 0.0412(8) Uani 1.00 1 d .
C(15) C 0.1013(2) 0.23302(19) 0.02784(13) 0.0387(7) Uani 1.00 1 d .
C(16) C 0.0339(2) 0.2793(2) 0.06651(15) 0.0430(7) Uani 1.00 1 d .
C(17) C 0.0775(2) 0.27584(18) 0.13618(14) 0.0355(6) Uani 1.00 1 d .
C(18) C 0.1979(2) 0.30551(15) 0.15452(13) 0.0287(5) Uani 1.00 1 d .
C(19) C 0.2549(2) 0.29020(15) 0.22158(12) 0.0268(5) Uani 1.00 1 d .
C(20) C 0.1837(2) 0.11080(16) 0.28049(12) 0.0251(5) Uani 1.00 1 d .
C(21) C 0.2398(2) 0.05384(15) 0.25668(12) 0.0266(5) Uani 1.00 1 d .
C(22) C 0.2138(2) -0.01667(17) 0.27120(16) 0.0378(7) Uani 1.00 1 d .
C(23) C 0.1355(2) -0.02995(19) 0.30888(16) 0.0438(8) Uani 1.00 1 d .
C(24) C 0.0793(2) 0.02603(18) 0.33374(15) 0.0385(7) Uani 1.00 1 d .
C(25) C 0.1035(2) 0.09464(18) 0.31954(13) 0.0318(6) Uani 1.00 1 d .
C(26) C 0.1978(2) 0.18466(16) 0.26626(12) 0.0260(5) Uani 1.00 1 d .
H(1) H 0.5235 0.3591 0.1565 0.037 Uiso 1.00 1 c R
H(2) H 0.6645 0.3900 0.0929 0.041 Uiso 1.00 1 c R
H(3) H 0.7658 0.2885 0.0525 0.041 Uiso 1.00 1 c R
H(4) H 0.7105 0.1783 0.0717 0.035 Uiso 1.00 1 c R
H(5) H 0.6076 0.0852 0.1083 0.031 Uiso 1.00 1 c R
H(6) H 0.5437 -0.0003 0.1397 0.035 Uiso 1.00 1 c R
H(7) H 0.4790 -0.0003 0.1977 0.035 Uiso 1.00 1 c R
H(8) H 0.3725 -0.0630 0.1198 0.036 Uiso 1.00 1 c R
H(9) H 0.3011 0.0076 0.1193 0.037 Uiso 1.00 1 c R
H(10) H 0.3955 0.0527 0.0328 0.039 Uiso 1.00 1 c R
H(11) H 0.4375 -0.0308 0.0272 0.039 Uiso 1.00 1 c R
H(12) H 0.2694 -0.0099 -0.0445 0.042 Uiso 1.00 1 c R
H(13) H 0.2520 -0.0690 0.0012 0.043 Uiso 1.00 1 c R
H(14) H 0.0856 0.0191 -0.0186 0.045 Uiso 1.00 1 c R
H(15) H 0.1542 0.0218 0.0540 0.045 Uiso 1.00 1 c R
H(16) H 0.2523 0.1220 0.0288 0.043 Uiso 1.00 1 c R
H(17) H 0.1663 0.1233 -0.0390 0.043 Uiso 1.00 1 c R
H(18) H 0.0129 0.1387 0.0211 0.049 Uiso 1.00 1 c R
H(19) H 0.1036 0.1393 0.0848 0.049 Uiso 1.00 1 c R
H(20) H 0.1858 0.2422 0.0388 0.046 Uiso 1.00 1 c R
H(21) H 0.0759 0.2456 -0.0159 0.046 Uiso 1.00 1 c R
H(22) H 0.0372 0.3314 0.0497 0.052 Uiso 1.00 1 c R
H(23) H -0.0458 0.2685 0.0524 0.052 Uiso 1.00 1 c R
H(24) H 0.0246 0.3012 0.1573 0.043 Uiso 1.00 1 c R
H(25) H 0.0748 0.2245 0.1526 0.043 Uiso 1.00 1 c R
H(26) H 0.2479 0.2805 0.1252 0.035 Uiso 1.00 1 c R
H(27) H 0.2027 0.3534 0.1488 0.035 Uiso 1.00 1 c R
H(28) H 0.3298 0.3110 0.2300 0.032 Uiso 1.00 1 c R
H(29) H 0.2088 0.3088 0.2481 0.032 Uiso 1.00 1 c R
H(30) H 0.2577 -0.0604 0.2565 0.046 Uiso 1.00 1 c R
H(31) H 0.1216 -0.0763 0.3178 0.052 Uiso 1.00 1 c R
H(32) H 0.0288 0.0119 0.3569 0.045 Uiso 1.00 1 c R
H(33) H 0.0671 0.1331 0.3333 0.039 Uiso 1.00 1 c R
H(34) H 0.1475 0.2149 0.2819 0.031 Uiso 1.00 1 c R

loop_
_atom_site_aniso_label
_atom_site_aniso_U_11
_atom_site_aniso_U_22
_atom_site_aniso_U_33
_atom_site_aniso_U_12
_atom_site_aniso_U_13
_atom_site_aniso_U_23
Pt(1) 0.02006(6) 0.01879(7) 0.02187(7) -0.00104(3) 0.00525(4) 0.00173(3)
O(1) 0.0257(8) 0.0222(10) 0.0365(10) -0.0022(7) 0.0122(7) 0.0026(7)
O(2) 0.0314(9) 0.0239(11) 0.0379(10) -0.0020(8) 0.0150(8) 0.0028(8)
N(1) 0.0235(10) 0.0246(12) 0.0286(11) 0.0020(9) 0.0051(8) 0.0007(9)
N(2) 0.0294(11) 0.0219(12) 0.0215(10) -0.0003(9) 0.0056(8) 0.0008(8)
C(1) 0.0201(11) 0.0288(15) 0.0234(12) -0.0029(10) -0.0004(9) 0.0011(10)
C(2) 0.0188(11) 0.0261(14) 0.0232(12) -0.0030(10) 0.0011(9) 0.0021(10)
C(3) 0.0284(13) 0.0267(15) 0.0355(15) -0.0021(11) 0.0072(11) 0.0000(12)
C(4) 0.0305(14) 0.0309(17) 0.0446(18) -0.0063(11) 0.0073(13) 0.0061(12)
C(5) 0.0255(13) 0.0421(19) 0.0395(16) -0.0029(12) 0.0148(11) 0.0082(13)
C(6) 0.0243(12) 0.0357(17) 0.0292(13) 0.0030(11) 0.0058(10) 0.0004(11)
C(7) 0.0216(12) 0.0279(15) 0.0274(13) 0.0029(10) 0.0022(10) 0.0001(11)
C(8) 0.0300(13) 0.0240(15) 0.0368(15) 0.0035(11) 0.0121(11) 0.0015(11)
C(9) 0.0311(13) 0.0242(15) 0.0397(15) -0.0036(11) 0.0139(11) -0.0022(11)
C(10) 0.0326(13) 0.0307(16) 0.0391(15) -0.0010(12) 0.0178(12) -0.0033(12)
C(11) 0.0442(16) 0.0336(17) 0.0318(14) -0.0073(13) 0.0139(12) -0.0084(12)
C(12) 0.0347(14) 0.0423(19) 0.0353(15) -0.0099(13) 0.0066(12) -0.0050(13)
C(13) 0.0338(14) 0.0398(19) 0.0325(14) -0.0008(13) 0.0031(12) -0.0001(12)
C(14) 0.0345(16) 0.049(2) 0.0394(18) 0.0003(13) 0.0043(14) 0.0014(13)
C(15) 0.0400(15) 0.047(2) 0.0254(13) 0.0048(15) -0.0036(12) 0.0022(13)
C(16) 0.0314(14) 0.055(2) 0.0398(16) 0.0130(15) -0.0014(12) 0.0018(15)
C(17) 0.0247(13) 0.0439(19) 0.0389(16) 0.0058(12) 0.0081(11) 0.0008(13)
C(18) 0.0290(13) 0.0234(15) 0.0336(14) 0.0015(11) 0.0054(11) 0.0034(11)
C(19) 0.0334(13) 0.0217(14) 0.0275(13) 0.0018(11) 0.0114(11) -0.0009(10)
C(20) 0.0230(12) 0.0269(15) 0.0241(12) -0.0018(10) 0.0009(10) 0.0058(10)
C(21) 0.0208(11) 0.0291(15) 0.0299(13) -0.0013(10) 0.0039(10) 0.0062(11)
C(22) 0.0332(14) 0.0273(16) 0.0559(19) 0.0052(12) 0.0164(13) 0.0059(13)
C(23) 0.0376(16) 0.0270(18) 0.070(2) -0.0000(13) 0.0198(15) 0.0175(15)
C(24) 0.0279(13) 0.0420(19) 0.0496(18) -0.0016(12) 0.0183(12) 0.0190(14)
C(25) 0.0253(12) 0.0419(19) 0.0298(13) 0.0069(12) 0.0089(11) 0.0022(12)
C(26) 0.0245(12) 0.0300(16) 0.0233(12) 0.0023(11) 0.0036(10) 0.0021(11)

loop_
_atom_type_symbol
_atom_type_description
_atom_type_scat_dispersion_real
_atom_type_scat_dispersion_imag
_atom_type_scat_source
C C 0.003 0.002
;
International Tables for Crystallography
(1992, Vol. C, Tables 4.2.6.8 and 6.1.1.4)
;
H H 0.000 0.000
;
International Tables for Crystallography
(1992, Vol. C, Table 6.1.1.4)
;
N N 0.006 0.003
;
International Tables for Crystallography
(1992, Vol. C, Tables 4.2.6.8 and 6.1.1.4)
;
O O 0.011 0.006
;
International Tables for Crystallography
(1992, Vol. C, Tables 4.2.6.8 and 6.1.1.4)
;
Pt Pt -1.703 8.390
;
International Tables for Crystallography
(1992, Vol. C, Tables 4.2.6.8 and 6.1.1.4)
;

loop_
_geom_angle_atom_site_label_1
_geom_angle_atom_site_label_2
_geom_angle_atom_site_label_3
_geom_angle
_geom_angle_publ_flag
O(1) Pt(1) O(2) 177.73(7) yes
O(1) Pt(1) N(1) 92.95(8) yes
O(1) Pt(1) N(2) 86.98(8) yes
O(2) Pt(1) N(1) 87.64(9) yes
O(2) Pt(1) N(2) 92.50(8) yes
N(1) Pt(1) N(2) 178.19(7) yes
Pt(1) O(1) C(2) 126.23(17) yes
Pt(1) O(2) C(21) 126.47(18) yes
Pt(1) N(1) C(7) 123.5(2) yes
Pt(1) N(1) C(8) 120.12(17) yes
C(7) N(1) C(8) 116.4(2) yes
Pt(1) N(2) C(19) 120.17(17) yes
Pt(1) N(2) C(26) 123.34(19) yes
C(19) N(2) C(26) 116.4(2) yes
C(2) C(1) C(6) 118.1(2) yes
C(2) C(1) C(7) 124.9(2) yes
C(6) C(1) C(7) 117.1(2) yes
O(1) C(2) C(1) 124.7(2) yes
O(1) C(2) C(3) 116.8(2) yes
C(1) C(2) C(3) 118.6(2) yes
C(2) C(3) C(4) 121.4(2) yes
C(3) C(4) C(5) 121.0(2) yes
C(4) C(5) C(6) 118.7(2) yes
C(1) C(6) C(5) 122.3(2) yes
N(1) C(7) C(1) 127.7(2) yes
N(1) C(8) C(9) 112.3(2) yes
C(8) C(9) C(10) 114.5(2) yes
C(9) C(10) C(11) 114.3(2) yes
C(10) C(11) C(12) 114.8(2) yes
C(11) C(12) C(13) 114.5(2) yes
C(12) C(13) C(14) 113.7(2) yes
C(13) C(14) C(15) 112.6(2) yes
C(14) C(15) C(16) 114.8(2) yes
C(15) C(16) C(17) 114.4(2) yes
C(16) C(17) C(18) 112.6(2) yes
C(17) C(18) C(19) 114.8(2) yes
N(2) C(19) C(18) 111.0(2) yes
C(21) C(20) C(25) 118.6(2) yes
C(21) C(20) C(26) 124.4(2) yes
C(25) C(20) C(26) 117.0(2) yes
O(2) C(21) C(20) 124.6(2) yes
O(2) C(21) C(22) 116.3(2) yes
C(20) C(21) C(22) 119.1(2) yes
C(21) C(22) C(23) 120.5(3) yes
C(22) C(23) C(24) 121.5(3) yes
C(23) C(24) C(25) 118.4(3) yes
C(20) C(25) C(24) 122.0(2) yes
N(2) C(26) C(20) 128.2(2) yes
C(2) C(3) H(1) 110.6 no
C(4) C(3) H(1) 127.7 no
C(3) C(4) H(2) 117.7 no
C(5) C(4) H(2) 121.0 no
C(4) C(5) H(3) 127.9 no
C(6) C(5) H(3) 113.3 no
C(1) C(6) H(4) 116.0 no
C(5) C(6) H(4) 121.7 no
N(1) C(7) H(5) 111.2 no
C(1) C(7) H(5) 121.1 no
N(1) C(8) H(6) 106.5 no
N(1) C(8) H(7) 107.5 no
C(9) C(8) H(6) 108.6 no
C(9) C(8) H(7) 111.5 no
H(6) C(8) H(7) 110.3 no
C(8) C(9) H(8) 103.4 no
C(8) C(9) H(9) 111.6 no
C(10) C(9) H(8) 113.9 no
C(10) C(9) H(9) 109.8 no
H(8) C(9) H(9) 102.9 no
C(9) C(10) H(10) 111.1 no
C(9) C(10) H(11) 109.5 no
C(11) C(10) H(10) 104.9 no
C(11) C(10) H(11) 108.0 no
H(10) C(10) H(11) 108.8 no
C(10) C(11) H(12) 112.0 no
C(10) C(11) H(13) 103.6 no
C(12) C(11) H(12) 111.0 no
C(12) C(11) H(13) 113.1 no
H(12) C(11) H(13) 101.3 no
C(11) C(12) H(14) 113.7 no
C(11) C(12) H(15) 109.2 no
C(13) C(12) H(14) 104.4 no
C(13) C(12) H(15) 104.2 no
H(14) C(12) H(15) 110.4 no
C(12) C(13) H(16) 107.4 no
C(12) C(13) H(17) 107.6 no
C(14) C(13) H(16) 106.9 no
C(14) C(13) H(17) 109.7 no
H(16) C(13) H(17) 111.5 no
C(13) C(14) H(18) 111.0 no
C(13) C(14) H(19) 109.0 no
C(15) C(14) H(18) 107.8 no
C(15) C(14) H(19) 112.3 no
H(18) C(14) H(19) 103.8 no
C(14) C(15) H(20) 103.2 no
C(14) C(15) H(21) 110.9 no
C(16) C(15) H(20) 111.9 no
C(16) C(15) H(21) 107.8 no
H(20) C(15) H(21) 108.1 no
C(15) C(16) H(22) 105.8 no
C(15) C(16) H(23) 106.8 no
C(17) C(16) H(22) 111.4 no
C(17) C(16) H(23) 116.8 no
H(22) C(16) H(23) 100.3 no
C(16) C(17) H(24) 108.9 no
C(16) C(17) H(25) 111.4 no
C(18) C(17) H(24) 111.0 no
C(18) C(17) H(25) 109.5 no
H(24) C(17) H(25) 102.9 no
C(17) C(18) H(26) 106.6 no
C(17) C(18) H(27) 113.7 no
C(19) C(18) H(26) 107.4 no
C(19) C(18) H(27) 106.8 no
H(26) C(18) H(27) 107.1 no
N(2) C(19) H(28) 108.4 no
N(2) C(19) H(29) 107.5 no
C(18) C(19) H(28) 110.2 no
C(18) C(19) H(29) 108.6 no
H(28) C(19) H(29) 111.1 no
C(21) C(22) H(30) 121.1 no
C(23) C(22) H(30) 118.3 no
C(22) C(23) H(31) 118.1 no
C(24) C(23) H(31) 120.4 no
C(23) C(24) H(32) 114.7 no
C(25) C(24) H(32) 126.8 no
C(20) C(25) H(33) 116.1 no
C(24) C(25) H(33) 121.9 no
N(2) C(26) H(34) 118.5 no
C(20) C(26) H(34) 113.2 no

loop_
_geom_bond_atom_site_label_1
_geom_bond_atom_site_label_2
_geom_bond_distance
_geom_bond_publ_flag
Pt(1) O(1) 1.9919(19) yes
Pt(1) O(2) 1.987(2) yes
Pt(1) N(1) 2.019(2) yes
Pt(1) N(2) 2.023(2) yes
O(1) C(2) 1.315(3) yes
O(2) C(21) 1.324(3) yes
N(1) C(7) 1.290(3) yes
N(1) C(8) 1.482(3) yes
N(2) C(19) 1.477(3) yes
N(2) C(26) 1.287(3) yes
C(1) C(2) 1.411(3) yes
C(1) C(6) 1.426(3) yes
C(1) C(7) 1.429(4) yes
C(2) C(3) 1.407(4) yes
C(3) C(4) 1.372(4) yes
C(4) C(5) 1.392(4) yes
C(5) C(6) 1.365(4) yes
C(8) C(9) 1.521(3) yes
C(9) C(10) 1.513(4) yes
C(10) C(11) 1.537(3) yes
C(11) C(12) 1.529(4) yes
C(12) C(13) 1.511(4) yes
C(13) C(14) 1.528(4) yes
C(14) C(15) 1.512(4) yes
C(15) C(16) 1.533(4) yes
C(16) C(17) 1.522(4) yes
C(17) C(18) 1.521(3) yes
C(18) C(19) 1.530(3) yes
C(20) C(21) 1.404(4) yes
C(20) C(25) 1.424(4) yes
C(20) C(26) 1.428(4) yes
C(21) C(22) 1.400(4) yes
C(22) C(23) 1.374(4) yes
C(23) C(24) 1.402(4) yes
C(24) C(25) 1.360(4) yes
C(3) H(1) 0.978 no
C(4) H(2) 0.979 no
C(5) H(3) 0.966 no
C(6) H(4) 0.892 no
C(7) H(5) 1.008 no
C(8) H(6) 0.919 no
C(8) H(7) 1.029 no
C(9) H(8) 0.983 no
C(9) H(9) 1.019 no
C(10) H(10) 1.013 no
C(10) H(11) 1.012 no
C(11) H(12) 0.932 no
C(11) H(13) 1.042 no
C(12) H(14) 1.041 no
C(12) H(15) 0.971 no
C(13) H(16) 0.969 no
C(13) H(17) 1.021 no
C(14) H(18) 0.985 no
C(14) H(19) 1.052 no
C(15) H(20) 1.006 no
C(15) H(21) 0.980 no
C(16) H(22) 1.043 no
C(16) H(23) 0.964 no
C(17) H(24) 0.969 no
C(17) H(25) 1.025 no
C(18) H(26) 1.059 no
C(18) H(27) 0.905 no
C(19) H(28) 0.959 no
C(19) H(29) 0.935 no
C(22) H(30) 1.050 no
C(23) H(31) 0.908 no
C(24) H(32) 0.894 no
C(25) H(33) 0.917 no
C(26) H(34) 0.932 no

loop_
_geom_contact_atom_site_label_1
_geom_contact_atom_site_label_2
_geom_contact_distance
_geom_contact_site_symmetry_2
Pt(1) Pt(1) 3.44864(10) 2_655
Pt(1) C(1) 3.325(2) .
Pt(1) C(2) 2.965(2) .
Pt(1) C(7) 2.935(2) .
Pt(1) C(8) 3.046(2) .
Pt(1) C(18) 3.560(2) .
Pt(1) C(19) 3.046(2) .
Pt(1) C(20) 3.332(2) .
Pt(1) C(21) 2.971(2) .
Pt(1) C(26) 2.935(2) .
O(1) O(1) 3.473(2) 2_655
O(1) N(1) 2.908(3) .
O(1) N(2) 2.764(3) .
O(1) C(1) 2.414(3) .
O(1) C(3) 2.318(3) .
O(1) C(4) 3.586(3) .
O(1) C(7) 2.977(3) .
O(1) C(18) 3.061(3) .
O(1) C(19) 2.773(3) .
O(2) N(1) 2.774(3) .
O(2) N(1) 3.355(2) 2_655
O(2) N(2) 2.897(3) .
O(2) C(8) 2.773(3) .
O(2) C(8) 3.448(3) 2_655
O(2) C(9) 2.998(3) .
O(2) C(20) 2.415(3) .
O(2) C(22) 2.314(3) .
O(2) C(23) 3.581(4) .
O(2) C(26) 2.965(3) .
N(1) O(1) 2.908(3) .
N(1) O(2) 2.774(3) .
N(1) O(2) 3.355(2) 2_655
N(1) C(1) 2.442(3) .
N(1) C(2) 3.028(3) .
N(1) C(9) 2.495(3) .
N(1) C(10) 3.111(3) .
N(1) C(21) 3.588(3) 2_655
N(2) O(1) 2.764(3) .
N(2) O(2) 2.897(3) .
N(2) C(1) 3.426(3) 2_655
N(2) C(2) 3.430(2) 2_655
N(2) C(17) 3.038(3) .
N(2) C(18) 2.479(3) .
N(2) C(20) 2.444(3) .
N(2) C(21) 3.023(3) .
C(1) Pt(1) 3.325(2) .
C(1) O(1) 2.414(3) .
C(1) N(1) 2.442(3) .
C(1) N(2) 3.426(3) 2_655
C(1) C(3) 2.422(4) .
C(1) C(4) 2.796(4) .
C(1) C(5) 2.445(4) .
C(1) C(20) 3.595(3) 2_655
C(1) C(26) 3.283(3) 2_655
C(2) Pt(1) 2.965(2) .
C(2) N(1) 3.028(3) .
C(2) N(2) 3.430(2) 2_655
C(2) C(4) 2.423(4) .
C(2) C(5) 2.820(4) .
C(2) C(6) 2.432(3) .
C(2) C(7) 2.518(4) .
C(3) O(1) 2.318(3) .
C(3) C(1) 2.422(4) .
C(3) C(5) 2.405(4) .
C(3) C(6) 2.754(4) .
C(3) C(19) 3.572(3) 2_655
C(4) O(1) 3.586(3) .
C(4) C(1) 2.796(4) .
C(4) C(2) 2.423(4) .
C(4) C(6) 2.373(4) .
C(5) C(1) 2.445(4) .
C(5) C(2) 2.820(4) .
C(5) C(3) 2.405(4) .
C(6) C(2) 2.432(3) .
C(6) C(3) 2.754(4) .
C(6) C(4) 2.373(4) .
C(6) C(7) 2.435(4) .
C(6) C(26) 3.378(3) 2_655
C(7) Pt(1) 2.935(2) .
C(7) O(1) 2.977(3) .
C(7) C(2) 2.518(4) .
C(7) C(6) 2.435(4) .
C(7) C(8) 2.357(4) .
C(7) C(9) 3.337(3) .
C(7) C(10) 3.461(3) .
C(7) C(20) 3.361(3) 2_655
C(7) C(21) 3.435(3) 2_655
C(7) C(26) 3.570(3) 2_655
C(8) Pt(1) 3.046(2) .
C(8) O(2) 2.773(3) .
C(8) O(2) 3.448(3) 2_655
C(8) C(7) 2.357(4) .
C(8) C(10) 2.552(3) .
C(9) O(2) 2.998(3) .
C(9) N(1) 2.495(3) .
C(9) C(7) 3.337(3) .
C(9) C(11) 2.562(3) .
C(9) C(12) 3.104(3) .
C(10) N(1) 3.111(3) .
C(10) C(7) 3.461(3) .
C(10) C(8) 2.552(3) .
C(10) C(12) 2.583(3) .
C(10) C(13) 3.129(4) .
C(11) C(9) 2.562(3) .
C(11) C(13) 2.558(4) .
C(12) C(9) 3.104(3) .
C(12) C(10) 2.583(3) .
C(12) C(14) 2.545(4) .
C(13) C(10) 3.129(4) .
C(13) C(11) 2.558(4) .
C(13) C(15) 2.529(4) .
C(14) C(12) 2.545(4) .
C(14) C(16) 2.564(5) .
C(14) C(17) 3.174(4) .
C(15) C(13) 2.529(4) .
C(15) C(17) 2.568(4) .
C(15) C(18) 3.115(3) .
C(16) C(14) 2.564(5) .
C(16) C(18) 2.532(3) .
C(17) N(2) 3.038(3) .
C(17) C(14) 3.174(4) .
C(17) C(15) 2.568(4) .
C(17) C(19) 2.571(3) .
C(17) C(26) 3.405(3) .
C(18) Pt(1) 3.560(2) .
C(18) O(1) 3.061(3) .
C(18) N(2) 2.479(3) .
C(18) C(15) 3.115(3) .
C(18) C(16) 2.532(3) .
C(18) C(26) 3.327(4) .
C(19) Pt(1) 3.046(2) .
C(19) O(1) 2.773(3) .
C(19) C(3) 3.572(3) 2_655
C(19) C(17) 2.571(3) .
C(19) C(26) 2.352(4) .
C(20) Pt(1) 3.332(2) .
C(20) O(2) 2.415(3) .
C(20) N(2) 2.444(3) .
C(20) C(1) 3.595(3) 2_655
C(20) C(7) 3.361(3) 2_655
C(20) C(22) 2.417(4) .
C(20) C(23) 2.780(4) .
C(20) C(24) 2.434(4) .
C(21) Pt(1) 2.971(2) .
C(21) N(1) 3.588(3) 2_655
C(21) N(2) 3.023(3) .
C(21) C(7) 3.435(3) 2_655
C(21) C(23) 2.408(4) .
C(21) C(24) 2.816(4) .
C(21) C(25) 2.431(4) .
C(21) C(26) 2.506(4) .
C(22) O(2) 2.314(3) .
C(22) C(20) 2.417(4) .
C(22) C(24) 2.422(4) .
C(22) C(25) 2.766(4) .
C(23) O(2) 3.581(4) .
C(23) C(20) 2.780(4) .
C(23) C(21) 2.408(4) .
C(23) C(25) 2.372(4) .
C(24) C(20) 2.434(4) .
C(24) C(21) 2.816(4) .
C(24) C(22) 2.422(4) .
C(25) C(21) 2.431(4) .
C(25) C(22) 2.766(4) .
C(25) C(23) 2.372(4) .
C(25) C(25) 3.557(3) 2_555
C(25) C(26) 2.431(4) .
C(26) Pt(1) 2.935(2) .
C(26) O(2) 2.965(3) .
C(26) C(1) 3.283(3) 2_655
C(26) C(6) 3.378(3) 2_655
C(26) C(7) 3.570(3) 2_655
C(26) C(17) 3.405(3) .
C(26) C(18) 3.327(4) .
C(26) C(19) 2.352(4) .
C(26) C(21) 2.506(4) .
C(26) C(25) 2.431(4) .
Pt(1) H(7) 3.110 .
Pt(1) H(9) 3.226 .
Pt(1) H(26) 3.069 .
Pt(1) H(28) 3.114 .
O(1) H(1) 2.362 .
O(1) H(21) 3.379 7_555
O(1) H(26) 2.429 .
O(1) H(27) 3.434 .
O(1) H(28) 2.340 .
O(1) H(28) 3.376 2_655
O(1) H(31) 3.405 6_555
O(2) H(6) 3.410 2_655
O(2) H(7) 2.378 .
O(2) H(7) 2.979 2_655
O(2) H(8) 3.351 .
O(2) H(9) 2.412 .
O(2) H(30) 2.547 .
N(1) H(5) 1.902 .
N(1) H(6) 1.954 .
N(1) H(7) 2.043 .
N(1) H(8) 3.272 .
N(1) H(9) 2.731 .
N(1) H(10) 2.774 .
N(1) H(11) 3.589 .
N(1) H(16) 3.554 .
N(2) H(24) 3.470 .
N(2) H(25) 2.625 .
N(2) H(26) 2.660 .
N(2) H(27) 3.226 .
N(2) H(28) 1.999 .
N(2) H(29) 1.972 .
N(2) H(34) 1.916 .
C(1) H(1) 3.241 .
C(1) H(3) 3.266 .
C(1) H(4) 1.986 .
C(1) H(5) 2.133 .
C(1) H(21) 2.875 7_555
C(1) H(34) 3.536 2_655
C(2) H(1) 1.976 .
C(2) H(2) 3.288 .
C(2) H(4) 3.216 .
C(2) H(5) 3.418 .
C(2) H(21) 2.810 7_555
C(2) H(26) 3.317 .
C(2) H(28) 3.466 .
C(2) H(28) 3.188 2_655
C(3) H(2) 2.022 .
C(3) H(3) 3.316 .
C(3) H(17) 3.254 7_555
C(3) H(18) 3.406 7_555
C(3) H(21) 3.092 7_555
C(3) H(28) 3.049 2_655
C(3) H(29) 3.420 2_655
C(3) H(31) 3.189 6_555
C(4) H(1) 2.117 .
C(4) H(3) 2.126 .
C(4) H(4) 3.191 .
C(4) H(8) 3.180 5_555
C(4) H(9) 3.598 5_555
C(4) H(13) 3.191 5_555
C(4) H(15) 3.554 5_555
C(4) H(18) 3.041 7_555
C(4) H(21) 3.382 7_555
C(4) H(29) 3.468 2_655
C(5) H(1) 3.327 .
C(5) H(2) 2.073 .
C(5) H(3) 3.219 7_655
C(5) H(4) 1.985 .
C(5) H(8) 3.493 5_555
C(5) H(13) 3.293 5_555
C(5) H(18) 3.386 7_555
C(5) H(21) 3.433 7_555
C(5) H(23) 3.108 1_655
C(5) H(23) 3.275 7_555
C(5) H(34) 3.510 2_655
C(6) H(2) 3.263 .
C(6) H(3) 1.959 .
C(6) H(3) 3.227 7_655
C(6) H(5) 2.631 .
C(6) H(13) 3.522 3_655
C(6) H(21) 3.180 7_555
C(6) H(23) 3.145 7_555
C(6) H(34) 3.273 2_655
C(7) H(4) 2.512 .
C(7) H(6) 2.343 .
C(7) H(7) 3.063 .
C(7) H(10) 2.876 .
C(7) H(12) 3.595 3_655
C(7) H(21) 3.596 7_555
C(8) H(5) 2.344 .
C(8) H(7) 3.237 2_655
C(8) H(8) 1.992 .
C(8) H(9) 2.120 .
C(8) H(10) 2.726 .
C(8) H(11) 2.844 .
C(9) H(2) 3.070 5_445
C(9) H(5) 3.311 .
C(9) H(6) 2.013 .
C(9) H(7) 2.126 .
C(9) H(10) 2.103 .
C(9) H(11) 2.082 .
C(9) H(12) 3.364 .
C(9) H(13) 2.751 .
C(9) H(15) 2.758 .
C(9) H(16) 3.243 .
C(10) H(5) 3.275 .
C(10) H(6) 2.662 .
C(10) H(7) 3.436 .
C(10) H(8) 2.112 .
C(10) H(9) 2.091 .
C(10) H(10) 3.532 3_655
C(10) H(11) 2.927 3_655
C(10) H(12) 2.075 .
C(10) H(13) 2.049 .
C(10) H(14) 3.498 .
C(10) H(15) 2.752 .
C(10) H(16) 2.692 .
C(11) H(2) 3.143 5_445
C(11) H(4) 3.456 3_655
C(11) H(5) 3.280 3_655
C(11) H(8) 2.914 .
C(11) H(9) 2.662 .
C(11) H(10) 2.046 .
C(11) H(11) 2.085 .
C(11) H(14) 2.168 .
C(11) H(15) 2.064 .
C(11) H(16) 2.635 .
C(11) H(17) 2.858 .
C(12) H(2) 3.161 5_445
C(12) H(8) 3.575 .
C(12) H(9) 2.666 .
C(12) H(10) 2.765 .
C(12) H(11) 3.425 .
C(12) H(12) 2.057 .
C(12) H(13) 2.162 .
C(12) H(14) 3.120 3_555
C(12) H(16) 2.024 .
C(12) H(17) 2.065 .
C(12) H(18) 2.731 .
C(12) H(19) 2.766 .
C(12) H(32) 3.552 4_554
C(13) H(9) 3.257 .
C(13) H(10) 2.783 .
C(13) H(12) 2.822 .
C(13) H(13) 3.469 .
C(13) H(14) 2.037 .
C(13) H(15) 1.987 .
C(13) H(18) 2.094 .
C(13) H(19) 2.119 .
C(13) H(20) 2.555 .
C(13) H(20) 3.444 7_555
C(13) H(21) 2.799 .
C(14) H(14) 2.779 .
C(14) H(15) 2.563 .
C(14) H(16) 2.034 .
C(14) H(17) 2.105 .
C(14) H(20) 1.998 .
C(14) H(21) 2.074 .
C(14) H(22) 3.408 .
C(14) H(23) 2.762 .
C(14) H(25) 2.891 .
C(14) H(26) 3.389 .
C(15) H(16) 2.739 .
C(15) H(16) 3.559 7_555
C(15) H(17) 2.709 .
C(15) H(18) 2.041 .
C(15) H(19) 2.144 .
C(15) H(20) 3.179 7_555
C(15) H(22) 2.075 .
C(15) H(23) 2.033 .
C(15) H(24) 3.380 .
C(15) H(25) 2.812 .
C(15) H(26) 2.653 .
C(15) H(27) 3.516 .
C(16) H(3) 3.155 1_455
C(16) H(18) 2.798 .
C(16) H(19) 2.745 .
C(16) H(20) 2.124 .
C(16) H(21) 2.057 .
C(16) H(24) 2.053 .
C(16) H(25) 2.123 .
C(16) H(26) 2.639 .
C(16) H(27) 2.809 .
C(17) H(18) 3.576 .
C(17) H(19) 2.823 .
C(17) H(20) 2.757 .
C(17) H(21) 3.376 .
C(17) H(22) 2.137 .
C(17) H(23) 2.138 .
C(17) H(26) 2.087 .
C(17) H(27) 2.059 .
C(17) H(28) 3.384 .
C(17) H(29) 2.730 .
C(17) H(33) 3.303 2_555
C(17) H(34) 3.349 .
C(18) H(17) 3.501 7_555
C(18) H(19) 3.546 .
C(18) H(20) 2.777 .
C(18) H(22) 2.754 .
C(18) H(23) 3.400 .
C(18) H(24) 2.077 .
C(18) H(25) 2.100 .
C(18) H(28) 2.067 .
C(18) H(29) 2.032 .
C(18) H(30) 3.155 6_555
C(18) H(31) 3.061 6_555
C(18) H(34) 3.407 .
C(19) H(24) 2.855 .
C(19) H(25) 2.686 .
C(19) H(26) 2.106 .
C(19) H(27) 1.990 .
C(19) H(30) 2.835 6_555
C(19) H(31) 3.091 6_555
C(19) H(34) 2.442 .
C(20) H(4) 3.491 2_655
C(20) H(5) 3.187 2_655
C(20) H(25) 3.566 .
C(20) H(30) 3.377 .
C(20) H(32) 3.273 .
C(20) H(33) 2.004 .
C(20) H(33) 3.552 2_555
C(20) H(34) 1.989 .
C(21) H(5) 3.233 2_655
C(21) H(6) 3.272 2_655
C(21) H(7) 3.482 .
C(21) H(7) 3.467 2_655
C(21) H(9) 3.336 .
C(21) H(30) 2.140 .
C(21) H(31) 3.215 .
C(21) H(33) 3.236 .
C(21) H(34) 3.278 .
C(22) H(6) 3.195 2_655
C(22) H(27) 3.049 6_545
C(22) H(28) 3.254 6_545
C(22) H(29) 3.429 6_545
C(22) H(31) 1.972 .
C(22) H(32) 3.186 .
C(23) H(1) 2.993 6_545
C(23) H(12) 3.401 4_555
C(23) H(27) 2.942 6_545
C(23) H(28) 3.133 6_545
C(23) H(30) 2.087 .
C(23) H(32) 1.953 .
C(23) H(33) 3.217 .
C(24) H(1) 3.365 6_545
C(24) H(12) 3.186 4_555
C(24) H(14) 3.330 4_555
C(24) H(30) 3.357 .
C(24) H(31) 2.019 .
C(24) H(33) 2.001 .
C(25) H(4) 3.333 2_655
C(25) H(5) 3.521 2_655
C(25) H(25) 3.348 2_555
C(25) H(31) 3.195 .
C(25) H(32) 2.026 .
C(25) H(34) 2.477 .
C(26) H(4) 3.523 2_655
C(26) H(24) 3.591 .
C(26) H(25) 2.754 .
C(26) H(28) 3.016 .
C(26) H(29) 2.356 .
C(26) H(33) 2.516 .
H(1) O(1) 2.362 .
H(1) C(1) 3.241 .
H(1) C(2) 1.976 .
H(1) C(4) 2.117 .
H(1) C(5) 3.327 .
H(1) C(23) 2.993 6_555
H(1) C(24) 3.365 6_555
H(1) H(2) 2.436 .
H(1) H(17) 3.121 7_555
H(1) H(26) 3.546 .
H(1) H(28) 3.171 .
H(1) H(28) 2.911 2_655
H(1) H(30) 3.553 5_555
H(1) H(31) 2.259 6_555
H(1) H(32) 2.919 6_555
H(2) C(2) 3.288 .
H(2) C(3) 2.022 .
H(2) C(5) 2.073 .
H(2) C(6) 3.263 .
H(2) C(9) 3.070 5_555
H(2) C(11) 3.143 5_555
H(2) C(12) 3.161 5_555
H(2) H(1) 2.436 .
H(2) H(3) 2.491 .
H(2) H(8) 2.592 5_555
H(2) H(9) 2.729 5_555
H(2) H(13) 2.542 5_555
H(2) H(14) 3.437 5_555
H(2) H(14) 3.555 7_555
H(2) H(15) 2.596 5_555
H(2) H(18) 3.014 7_555
H(2) H(32) 3.547 6_555
H(3) C(1) 3.266 .
H(3) C(3) 3.316 .
H(3) C(4) 2.126 .
H(3) C(5) 3.219 7_655
H(3) C(6) 1.959 .
H(3) C(6) 3.227 7_655
H(3) C(16) 3.155 1_655
H(3) H(2) 2.491 .
H(3) H(3) 2.680 7_655
H(3) H(4) 2.221 .
H(3) H(4) 2.854 7_655
H(3) H(8) 3.283 5_555
H(3) H(13) 2.878 5_555
H(3) H(22) 3.340 1_655
H(3) H(23) 2.274 1_655
H(3) H(23) 3.332 7_555
H(3) H(24) 3.503 1_655
H(4) C(1) 1.986 .
H(4) C(2) 3.216 .
H(4) C(4) 3.191 .
H(4) C(5) 1.985 .
H(4) C(7) 2.512 .
H(4) C(11) 3.456 3_655
H(4) C(20) 3.491 2_655
H(4) C(25) 3.333 2_655
H(4) C(26) 3.523 2_655
H(4) H(3) 2.221 .
H(4) H(3) 2.854 7_655
H(4) H(5) 2.347 .
H(4) H(12) 3.212 3_655
H(4) H(13) 2.676 3_655
H(4) H(23) 3.445 1_655
H(4) H(23) 3.209 7_555
H(4) H(33) 3.172 2_655
H(4) H(34) 3.414 2_655
H(5) N(1) 1.902 .
H(5) C(1) 2.133 .
H(5) C(2) 3.418 .
H(5) C(6) 2.631 .
H(5) C(8) 2.344 .
H(5) C(9) 3.311 .
H(5) C(10) 3.275 .
H(5) C(11) 3.280 3_655
H(5) C(20) 3.187 2_655
H(5) C(21) 3.233 2_655
H(5) C(25) 3.521 2_655
H(5) H(4) 2.347 .
H(5) H(6) 1.945 .
H(5) H(7) 3.131 .
H(5) H(10) 2.824 .
H(5) H(11) 3.261 .
H(5) H(11) 3.091 3_655
H(5) H(12) 2.609 3_655
H(5) H(13) 3.176 3_655
H(6) O(2) 3.410 2_655
H(6) N(1) 1.954 .
H(6) C(7) 2.343 .
H(6) C(9) 2.013 .
H(6) C(10) 2.662 .
H(6) C(21) 3.272 2_655
H(6) C(22) 3.195 2_655
H(6) H(5) 1.945 .
H(6) H(7) 1.600 .
H(6) H(8) 2.322 .
H(6) H(9) 2.846 .
H(6) H(10) 2.843 .
H(6) H(11) 2.622 .
H(6) H(12) 3.318 3_655
H(6) H(27) 3.305 5_545
H(6) H(30) 3.175 2_655
H(7) Pt(1) 3.110 .
H(7) O(2) 2.378 .
H(7) O(2) 2.979 2_655
H(7) N(1) 2.043 .
H(7) C(7) 3.063 .
H(7) C(8) 3.237 2_655
H(7) C(9) 2.126 .
H(7) C(10) 3.436 .
H(7) C(21) 3.482 .
H(7) C(21) 3.467 2_655
H(7) H(5) 3.131 .
H(7) H(6) 1.600 .
H(7) H(7) 2.256 2_655
H(7) H(8) 2.260 .
H(7) H(9) 2.479 .
H(7) H(30) 3.329 .
H(7) H(30) 3.310 2_655
H(8) O(2) 3.351 .
H(8) N(1) 3.272 .
H(8) C(4) 3.180 5_445
H(8) C(5) 3.493 5_445
H(8) C(8) 1.992 .
H(8) C(10) 2.112 .
H(8) C(11) 2.914 .
H(8) C(12) 3.575 .
H(8) H(2) 2.592 5_445
H(8) H(3) 3.283 5_445
H(8) H(6) 2.322 .
H(8) H(7) 2.260 .
H(8) H(9) 1.566 .
H(8) H(10) 2.924 .
H(8) H(11) 2.375 .
H(8) H(13) 2.735 .
H(8) H(15) 3.159 .
H(8) H(22) 3.341 5_545
H(8) H(24) 3.135 5_545
H(8) H(30) 3.509 .
H(9) Pt(1) 3.226 .
H(9) O(2) 2.412 .
H(9) N(1) 2.731 .
H(9) C(4) 3.598 5_445
H(9) C(8) 2.120 .
H(9) C(10) 2.091 .
H(9) C(11) 2.662 .
H(9) C(12) 2.666 .
H(9) C(13) 3.257 .
H(9) C(21) 3.336 .
H(9) H(2) 2.729 5_445
H(9) H(6) 2.846 .
H(9) H(7) 2.479 .
H(9) H(8) 1.566 .
H(9) H(10) 2.516 .
H(9) H(11) 2.899 .
H(9) H(12) 3.555 .
H(9) H(13) 2.921 .
H(9) H(14) 3.600 .
H(9) H(15) 2.067 .
H(9) H(16) 2.899 .
H(9) H(19) 3.389 .
H(9) H(30) 3.387 .
H(10) N(1) 2.774 .
H(10) C(7) 2.876 .
H(10) C(8) 2.726 .
H(10) C(9) 2.103 .
H(10) C(10) 3.532 3_655
H(10) C(11) 2.046 .
H(10) C(12) 2.765 .
H(10) C(13) 2.783 .
H(10) H(5) 2.824 .
H(10) H(6) 2.843 .
H(10) H(8) 2.924 .
H(10) H(9) 2.516 .
H(10) H(11) 1.646 .
H(10) H(11) 2.606 3_655
H(10) H(12) 2.359 .
H(10) H(13) 2.849 .
H(10) H(15) 3.047 .
H(10) H(16) 2.128 .
H(10) H(17) 3.179 .
H(10) H(22) 3.017 7_555
H(11) N(1) 3.589 .
H(11) C(8) 2.844 .
H(11) C(9) 2.082 .
H(11) C(10) 2.927 3_655
H(11) C(11) 2.085 .
H(11) C(12) 3.425 .
H(11) H(5) 3.261 .
H(11) H(5) 3.091 3_655
H(11) H(6) 2.622 .
H(11) H(8) 2.375 .
H(11) H(9) 2.899 .
H(11) H(10) 1.646 .
H(11) H(10) 2.606 3_655
H(11) H(11) 2.365 3_655
H(11) H(12) 2.343 .
H(11) H(12) 3.524 3_655
H(11) H(13) 2.292 .
H(11) H(22) 2.836 5_545
H(12) C(7) 3.595 3_655
H(12) C(9) 3.364 .
H(12) C(10) 2.075 .
H(12) C(12) 2.057 .
H(12) C(13) 2.822 .
H(12) C(23) 3.401 4_554
H(12) C(24) 3.186 4_554
H(12) H(4) 3.212 3_655
H(12) H(5) 2.609 3_655
H(12) H(6) 3.318 3_655
H(12) H(9) 3.555 .
H(12) H(10) 2.359 .
H(12) H(11) 2.343 .
H(12) H(11) 3.524 3_655
H(12) H(13) 1.528 .
H(12) H(14) 2.419 .
H(12) H(15) 2.820 .
H(12) H(16) 2.964 .
H(12) H(17) 2.782 .
H(12) H(31) 3.587 4_554
H(12) H(32) 3.262 4_554
H(13) C(4) 3.191 5_445
H(13) C(5) 3.293 5_445
H(13) C(6) 3.522 3_655
H(13) C(9) 2.751 .
H(13) C(10) 2.049 .
H(13) C(12) 2.162 .
H(13) C(13) 3.469 .
H(13) H(2) 2.542 5_445
H(13) H(3) 2.878 5_445
H(13) H(4) 2.676 3_655
H(13) H(5) 3.176 3_655
H(13) H(8) 2.735 .
H(13) H(9) 2.921 .
H(13) H(10) 2.849 .
H(13) H(11) 2.292 .
H(13) H(12) 1.528 .
H(13) H(14) 2.550 .
H(13) H(15) 2.459 .
H(13) H(18) 3.364 3_555
H(14) C(10) 3.498 .
H(14) C(11) 2.168 .
H(14) C(12) 3.120 3_555
H(14) C(13) 2.037 .
H(14) C(14) 2.779 .
H(14) C(24) 3.330 4_554
H(14) H(2) 3.437 5_445
H(14) H(2) 3.555 7_555
H(14) H(9) 3.600 .
H(14) H(12) 2.419 .
H(14) H(13) 2.550 .
H(14) H(14) 2.434 3_555
H(14) H(15) 1.653 .
H(14) H(15) 2.921 3_555
H(14) H(16) 2.820 .
H(14) H(17) 2.247 .
H(14) H(18) 2.598 .
H(14) H(18) 3.164 3_555
H(14) H(19) 3.166 .
H(14) H(32) 2.751 4_554
H(15) C(4) 3.554 5_445
H(15) C(9) 2.758 .
H(15) C(10) 2.752 .
H(15) C(11) 2.064 .
H(15) C(13) 1.987 .
H(15) C(14) 2.563 .
H(15) H(2) 2.596 5_445
H(15) H(8) 3.159 .
H(15) H(9) 2.067 .
H(15) H(10) 3.047 .
H(15) H(12) 2.820 .
H(15) H(13) 2.459 .
H(15) H(14) 1.653 .
H(15) H(14) 2.921 3_555
H(15) H(16) 2.322 .
H(15) H(17) 2.803 .
H(15) H(18) 2.768 .
H(15) H(19) 2.401 .
H(15) H(32) 3.182 2_555
H(16) N(1) 3.554 .
H(16) C(9) 3.243 .
H(16) C(10) 2.692 .
H(16) C(11) 2.635 .
H(16) C(12) 2.024 .
H(16) C(14) 2.034 .
H(16) C(15) 2.739 .
H(16) C(15) 3.559 7_555
H(16) H(9) 2.899 .
H(16) H(10) 2.128 .
H(16) H(12) 2.964 .
H(16) H(14) 2.820 .
H(16) H(15) 2.322 .
H(16) H(17) 1.645 .
H(16) H(18) 2.842 .
H(16) H(19) 2.351 .
H(16) H(20) 2.400 .
H(16) H(20) 3.089 7_555
H(16) H(21) 3.152 .
H(16) H(21) 3.250 7_555
H(16) H(22) 3.398 7_555
H(17) C(3) 3.254 7_555
H(17) C(11) 2.858 .
H(17) C(12) 2.065 .
H(17) C(14) 2.105 .
H(17) C(15) 2.709 .
H(17) C(18) 3.501 7_555
H(17) H(1) 3.121 7_555
H(17) H(10) 3.179 .
H(17) H(12) 2.782 .
H(17) H(14) 2.247 .
H(17) H(15) 2.803 .
H(17) H(16) 1.645 .
H(17) H(18) 2.453 .
H(17) H(19) 2.955 .
H(17) H(20) 2.780 .
H(17) H(20) 3.063 7_555
H(17) H(21) 2.609 .
H(17) H(26) 2.919 7_555
H(17) H(27) 3.124 7_555
H(17) H(31) 3.208 4_554
H(17) H(32) 3.590 4_554
H(18) C(3) 3.406 7_555
H(18) C(4) 3.041 7_555
H(18) C(5) 3.386 7_555
H(18) C(12) 2.731 .
H(18) C(13) 2.094 .
H(18) C(15) 2.041 .
H(18) C(16) 2.798 .
H(18) C(17) 3.576 .
H(18) H(2) 3.014 7_555
H(18) H(13) 3.364 3_555
H(18) H(14) 2.598 .
H(18) H(14) 3.164 3_555
H(18) H(15) 2.768 .
H(18) H(16) 2.842 .
H(18) H(17) 2.453 .
H(18) H(19) 1.603 .
H(18) H(20) 2.797 .
H(18) H(21) 2.326 .
H(18) H(23) 2.643 .
H(18) H(25) 3.261 .
H(18) H(33) 3.491 2_555
H(19) C(12) 2.766 .
H(19) C(13) 2.119 .
H(19) C(15) 2.144 .
H(19) C(16) 2.745 .
H(19) C(17) 2.823 .
H(19) C(18) 3.546 .
H(19) H(9) 3.389 .
H(19) H(14) 3.166 .
H(19) H(15) 2.401 .
H(19) H(16) 2.351 .
H(19) H(17) 2.955 .
H(19) H(18) 1.603 .
H(19) H(20) 2.451 .
H(19) H(21) 2.940 .
H(19) H(23) 3.002 .
H(19) H(25) 2.243 .
H(19) H(26) 3.180 .
H(19) H(32) 3.238 2_555
H(19) H(33) 2.946 2_555
H(20) C(13) 2.555 .
H(20) C(13) 3.444 7_555
H(20) C(14) 1.998 .
H(20) C(15) 3.179 7_555
H(20) C(16) 2.124 .
H(20) C(17) 2.757 .
H(20) C(18) 2.777 .
H(20) H(16) 2.400 .
H(20) H(16) 3.089 7_555
H(20) H(17) 2.780 .
H(20) H(17) 3.063 7_555
H(20) H(18) 2.797 .
H(20) H(19) 2.451 .
H(20) H(20) 2.500 7_555
H(20) H(21) 1.608 .
H(20) H(21) 2.978 7_555
H(20) H(22) 2.471 .
H(20) H(23) 2.868 .
H(20) H(25) 3.043 .
H(20) H(26) 2.033 .
H(20) H(27) 3.158 .
H(21) O(1) 3.379 7_555
H(21) C(1) 2.875 7_555
H(21) C(2) 2.810 7_555
H(21) C(3) 3.092 7_555
H(21) C(4) 3.382 7_555
H(21) C(5) 3.433 7_555
H(21) C(6) 3.180 7_555
H(21) C(7) 3.596 7_555
H(21) C(13) 2.799 .
H(21) C(14) 2.074 .
H(21) C(16) 2.057 .
H(21) C(17) 3.376 .
H(21) H(16) 3.152 .
H(21) H(16) 3.250 7_555
H(21) H(17) 2.609 .
H(21) H(18) 2.326 .
H(21) H(19) 2.940 .
H(21) H(20) 1.608 .
H(21) H(20) 2.978 7_555
H(21) H(22) 2.253 .
H(21) H(23) 2.303 .
H(21) H(26) 3.448 .
H(21) H(26) 3.490 7_555
H(22) C(14) 3.408 .
H(22) C(15) 2.075 .
H(22) C(17) 2.137 .
H(22) C(18) 2.754 .
H(22) H(3) 3.340 1_455
H(22) H(8) 3.341 5_455
H(22) H(10) 3.017 7_555
H(22) H(11) 2.836 5_455
H(22) H(16) 3.398 7_555
H(22) H(20) 2.471 .
H(22) H(21) 2.253 .
H(22) H(23) 1.541 .
H(22) H(24) 2.454 .
H(22) H(25) 2.982 .
H(22) H(26) 2.904 .
H(22) H(27) 2.687 .
H(23) C(5) 3.108 1_455
H(23) C(5) 3.275 7_555
H(23) C(6) 3.145 7_555
H(23) C(14) 2.762 .
H(23) C(15) 2.033 .
H(23) C(17) 2.138 .
H(23) C(18) 3.400 .
H(23) H(3) 2.274 1_455
H(23) H(3) 3.332 7_555
H(23) H(4) 3.445 1_455
H(23) H(4) 3.209 7_555
H(23) H(18) 2.643 .
H(23) H(19) 3.002 .
H(23) H(20) 2.868 .
H(23) H(21) 2.303 .
H(23) H(22) 1.541 .
H(23) H(24) 2.379 .
H(23) H(25) 2.533 .
H(23) H(26) 3.579 .
H(23) H(33) 3.597 2_555
H(24) N(2) 3.470 .
H(24) C(15) 3.380 .
H(24) C(16) 2.053 .
H(24) C(18) 2.077 .
H(24) C(19) 2.855 .
H(24) C(26) 3.591 .
H(24) H(3) 3.503 1_455
H(24) H(8) 3.135 5_455
H(24) H(22) 2.454 .
H(24) H(23) 2.379 .
H(24) H(25) 1.560 .
H(24) H(26) 2.896 .
H(24) H(27) 2.371 .
H(24) H(29) 2.686 .
H(24) H(33) 3.337 2_555
H(24) H(34) 3.277 .
H(24) H(34) 3.090 2_555
H(25) N(2) 2.625 .
H(25) C(14) 2.891 .
H(25) C(15) 2.812 .
H(25) C(16) 2.123 .
H(25) C(18) 2.100 .
H(25) C(19) 2.686 .
H(25) C(20) 3.566 .
H(25) C(25) 3.348 2_555
H(25) C(26) 2.754 .
H(25) H(18) 3.261 .
H(25) H(19) 2.243 .
H(25) H(20) 3.043 .
H(25) H(22) 2.982 .
H(25) H(23) 2.533 .
H(25) H(24) 1.560 .
H(25) H(26) 2.479 .
H(25) H(27) 2.854 .
H(25) H(28) 3.583 .
H(25) H(29) 2.862 .
H(25) H(33) 2.458 2_555
H(25) H(34) 2.815 .
H(25) H(34) 3.235 2_555
H(26) Pt(1) 3.069 .
H(26) O(1) 2.429 .
H(26) N(2) 2.660 .
H(26) C(2) 3.317 .
H(26) C(14) 3.389 .
H(26) C(15) 2.653 .
H(26) C(16) 2.639 .
H(26) C(17) 2.087 .
H(26) C(19) 2.106 .
H(26) H(1) 3.546 .
H(26) H(17) 2.919 7_555
H(26) H(19) 3.180 .
H(26) H(20) 2.033 .
H(26) H(21) 3.448 .
H(26) H(21) 3.490 7_555
H(26) H(22) 2.904 .
H(26) H(23) 3.579 .
H(26) H(24) 2.896 .
H(26) H(25) 2.479 .
H(26) H(27) 1.582 .
H(26) H(28) 2.395 .
H(26) H(29) 2.863 .
H(26) H(31) 3.225 6_555
H(27) O(1) 3.434 .
H(27) N(2) 3.226 .
H(27) C(15) 3.516 .
H(27) C(16) 2.809 .
H(27) C(17) 2.059 .
H(27) C(19) 1.990 .
H(27) C(22) 3.049 6_555
H(27) C(23) 2.942 6_555
H(27) H(6) 3.305 5_455
H(27) H(17) 3.124 7_555
H(27) H(20) 3.158 .
H(27) H(22) 2.687 .
H(27) H(24) 2.371 .
H(27) H(25) 2.854 .
H(27) H(26) 1.582 .
H(27) H(28) 2.260 .
H(27) H(29) 2.318 .
H(27) H(30) 2.599 6_555
H(27) H(31) 2.465 6_555
H(28) Pt(1) 3.114 .
H(28) O(1) 2.340 .
H(28) O(1) 3.376 2_655
H(28) N(2) 1.999 .
H(28) C(2) 3.466 .
H(28) C(2) 3.188 2_655
H(28) C(3) 3.049 2_655
H(28) C(17) 3.384 .
H(28) C(18) 2.067 .
H(28) C(22) 3.254 6_555
H(28) C(23) 3.133 6_555
H(28) C(26) 3.016 .
H(28) H(1) 3.171 .
H(28) H(1) 2.911 2_655
H(28) H(25) 3.583 .
H(28) H(26) 2.395 .
H(28) H(27) 2.260 .
H(28) H(29) 1.562 .
H(28) H(30) 2.652 6_555
H(28) H(31) 2.463 6_555
H(28) H(34) 3.179 .
H(29) N(2) 1.972 .
H(29) C(3) 3.420 2_655
H(29) C(4) 3.468 2_655
H(29) C(17) 2.730 .
H(29) C(18) 2.032 .
H(29) C(22) 3.429 6_555
H(29) C(26) 2.356 .
H(29) H(24) 2.686 .
H(29) H(25) 2.862 .
H(29) H(26) 2.863 .
H(29) H(27) 2.318 .
H(29) H(28) 1.562 .
H(29) H(30) 2.476 6_555
H(29) H(31) 3.435 6_555
H(29) H(34) 2.083 .
H(30) O(2) 2.547 .
H(30) C(18) 3.155 6_545
H(30) C(19) 2.835 6_545
H(30) C(20) 3.377 .
H(30) C(21) 2.140 .
H(30) C(23) 2.087 .
H(30) C(24) 3.357 .
H(30) H(1) 3.553 5_445
H(30) H(6) 3.175 2_655
H(30) H(7) 3.329 .
H(30) H(7) 3.310 2_655
H(30) H(8) 3.509 .
H(30) H(9) 3.387 .
H(30) H(27) 2.599 6_545
H(30) H(28) 2.652 6_545
H(30) H(29) 2.476 6_545
H(30) H(31) 2.303 .
H(31) O(1) 3.405 6_545
H(31) C(3) 3.189 6_545
H(31) C(18) 3.061 6_545
H(31) C(19) 3.091 6_545
H(31) C(21) 3.215 .
H(31) C(22) 1.972 .
H(31) C(24) 2.019 .
H(31) C(25) 3.195 .
H(31) H(1) 2.259 6_545
H(31) H(12) 3.587 4_555
H(31) H(17) 3.208 4_555
H(31) H(26) 3.225 6_545
H(31) H(27) 2.465 6_545
H(31) H(28) 2.463 6_545
H(31) H(29) 3.435 6_545
H(31) H(30) 2.303 .
H(31) H(32) 2.236 .
H(32) C(12) 3.552 4_555
H(32) C(20) 3.273 .
H(32) C(22) 3.186 .
H(32) C(23) 1.953 .
H(32) C(25) 2.026 .
H(32) H(1) 2.919 6_545
H(32) H(2) 3.547 6_545
H(32) H(12) 3.262 4_555
H(32) H(14) 2.751 4_555
H(32) H(15) 3.182 2_555
H(32) H(17) 3.590 4_555
H(32) H(19) 3.238 2_555
H(32) H(31) 2.236 .
H(32) H(33) 2.380 .
H(33) C(17) 3.303 2_555
H(33) C(20) 2.004 .
H(33) C(20) 3.552 2_555
H(33) C(21) 3.236 .
H(33) C(23) 3.217 .
H(33) C(24) 2.001 .
H(33) C(26) 2.516 .
H(33) H(4) 3.172 2_655
H(33) H(18) 3.491 2_555
H(33) H(19) 2.946 2_555
H(33) H(23) 3.597 2_555
H(33) H(24) 3.337 2_555
H(33) H(25) 2.458 2_555
H(33) H(32) 2.380 .
H(33) H(34) 2.213 .
H(33) H(34) 3.591 2_555
H(34) N(2) 1.916 .
H(34) C(1) 3.536 2_655
H(34) C(5) 3.510 2_655
H(34) C(6) 3.273 2_655
H(34) C(17) 3.349 .
H(34) C(18) 3.407 .
H(34) C(19) 2.442 .
H(34) C(20) 1.989 .
H(34) C(21) 3.278 .
H(34) C(25) 2.477 .
H(34) H(4) 3.414 2_655
H(34) H(24) 3.277 .
H(34) H(24) 3.090 2_555
H(34) H(25) 2.815 .
H(34) H(25) 3.235 2_555
H(34) H(28) 3.179 .
H(34) H(29) 2.083 .
H(34) H(33) 2.213 .
H(34) H(33) 3.591 2_555
H(34) H(34) 3.538 2_555

loop_
_geom_torsion_atom_site_label_1
_geom_torsion_atom_site_label_2
_geom_torsion_atom_site_label_3
_geom_torsion_atom_site_label_4
_geom_torsion
O(1) Pt(1) O(2) C(21) 70(2)
O(2) Pt(1) O(1) C(2) 103(2)
O(1) Pt(1) N(1) C(7) 0.08(16)
O(1) Pt(1) N(1) C(8) -178.86(17)
N(1) Pt(1) O(1) C(2) -2.23(18)
O(1) Pt(1) N(2) C(19) 11.37(16)
O(1) Pt(1) N(2) C(26) -171.77(19)
N(2) Pt(1) O(1) C(2) 179.58(18)
O(2) Pt(1) N(1) C(7) -177.73(19)
O(2) Pt(1) N(1) C(8) 3.33(17)
N(1) Pt(1) O(2) C(21) 175.30(19)
O(2) Pt(1) N(2) C(19) -170.84(16)
O(2) Pt(1) N(2) C(26) 6.02(19)
N(2) Pt(1) O(2) C(21) -6.50(19)
N(1) Pt(1) N(2) C(19) -77(3)
N(1) Pt(1) N(2) C(26) 100(2)
N(2) Pt(1) N(1) C(7) 88(2)
N(2) Pt(1) N(1) C(8) -91(2)
Pt(1) O(1) C(2) C(1) 3.5(3)
Pt(1) O(1) C(2) C(3) -176.67(16)
Pt(1) O(2) C(21) C(20) 3.0(3)
Pt(1) O(2) C(21) C(22) -177.22(17)
Pt(1) N(1) C(7) C(1) 1.0(3)
Pt(1) N(1) C(8) C(9) 73.1(2)
C(7) N(1) C(8) C(9) -105.9(2)
C(8) N(1) C(7) C(1) 179.97(17)
Pt(1) N(2) C(19) C(18) 70.3(2)
Pt(1) N(2) C(26) C(20) -2.3(3)
C(19) N(2) C(26) C(20) 174.7(2)
C(26) N(2) C(19) C(18) -106.8(2)
C(2) C(1) C(6) C(5) 0.9(3)
C(6) C(1) C(2) O(1) 178.2(2)
C(6) C(1) C(2) C(3) -1.7(3)
C(2) C(1) C(7) N(1) -0.3(4)
C(7) C(1) C(2) O(1) -2.2(3)
C(7) C(1) C(2) C(3) 178.0(2)
C(6) C(1) C(7) N(1) 179.4(2)
C(7) C(1) C(6) C(5) -178.8(2)
O(1) C(2) C(3) C(4) -178.2(2)
C(1) C(2) C(3) C(4) 1.6(3)
C(2) C(3) C(4) C(5) -0.6(4)
C(3) C(4) C(5) C(6) -0.3(4)
C(4) C(5) C(6) C(1) 0.1(3)
N(1) C(8) C(9) C(10) 67.4(3)
C(8) C(9) C(10) C(11) -168.6(2)
C(9) C(10) C(11) C(12) 57.9(3)
C(10) C(11) C(12) C(13) 60.4(3)
C(11) C(12) C(13) C(14) -164.3(2)
C(12) C(13) C(14) C(15) -175.0(2)
C(13) C(14) C(15) C(16) -170.1(2)
C(14) C(15) C(16) C(17) 66.1(3)
C(15) C(16) C(17) C(18) 63.9(3)
C(16) C(17) C(18) C(19) -168.6(2)
C(17) C(18) C(19) N(2) 60.8(3)
C(21) C(20) C(25) C(24) -0.7(3)
C(25) C(20) C(21) O(2) -179.2(2)
C(25) C(20) C(21) C(22) 1.1(3)
C(21) C(20) C(26) N(2) -3.8(4)
C(26) C(20) C(21) O(2) 3.5(3)
C(26) C(20) C(21) C(22) -176.3(2)
C(25) C(20) C(26) N(2) 178.8(2)
C(26) C(20) C(25) C(24) 176.9(2)
O(2) C(21) C(22) C(23) 179.4(2)
C(20) C(21) C(22) C(23) -0.8(4)
C(21) C(22) C(23) C(24) 0.1(3)
C(22) C(23) C(24) C(25) 0.3(4)
